data_4080063
loop_
_publ_author_name
'DePasquale, Joseph'
'Kumar, Mukesh'
'Zeller, Matthias'
'Papish, Elizabeth T.'

_publ_section_title
;
 Variations on an NHC Theme: Which Features Enhance Catalytic Transfer
 Hydrogenation with Ruthenium Complexes?
;
_journal_issue 4
_journal_name_full Organometallics
_journal_page_first 966
_journal_paper_doi 10.1021/om300547f
_journal_volume 32
_journal_year 2013
_chemical_formula_moiety 'C19 H30 Cl2 N2 O Ru, 0.895(H2 O)'
_chemical_formula_sum 'C19 H31.79 Cl2 N2 O1.895 Ru'
_chemical_formula_weight 490.55
_chemical_name_systematic
; 
 ? 
;
_space_group_IT_number 14
_symmetry_cell_setting monoclinic
_symmetry_space_group_name_Hall '-P 2ybc'
_symmetry_space_group_name_H-M 'P 1 21/c 1'
_atom_sites_solution_hydrogens geom
_atom_sites_solution_primary direct
_atom_sites_solution_secondary difmap
_audit_creation_method SHELXL-97
_cell_angle_alpha 90.00
_cell_angle_beta 104.897(4)
_cell_angle_gamma 90.00
_cell_formula_units_Z 4
_cell_length_a 12.417(3)
_cell_length_b 11.457(3)
_cell_length_c 15.937(4)
_cell_measurement_reflns_used 3368
_cell_measurement_temperature 100(2)
_cell_measurement_theta_max 30.29
_cell_measurement_theta_min 2.22
_cell_volume 2191.0(10)
_computing_cell_refinement 'Apex2 v2011.2-0'
_computing_data_collection 'Apex2 v2011.2-0 (Bruker, 2011)'
_computing_data_reduction 'Apex2 v2011.2-0'
_computing_molecular_graphics 'SHELXTL 6.14'
_computing_publication_material 'SHELXTL 6.14'
_computing_structure_refinement
;  
SHELXLE Rev548, Shelxle (H\"ubschle et al., 2011)
;
_computing_structure_solution 'SHELXTL 6.14 (Bruker, 2003; Sheldrick, 2008)'
_diffrn_ambient_temperature 100(2)
_diffrn_measured_fraction_theta_full 0.976
_diffrn_measured_fraction_theta_max 0.942
_diffrn_measurement_device_type 'Bruker AXS SMART APEX CCD diffractometer'
_diffrn_measurement_method '\w scans'
_diffrn_radiation_monochromator graphite
_diffrn_radiation_source 'fine-focus sealed tube'
_diffrn_radiation_type MoK\a
_diffrn_radiation_wavelength 0.71073
_diffrn_reflns_av_R_equivalents 0.0472
_diffrn_reflns_av_sigmaI/netI 0.0819
_diffrn_reflns_limit_h_max 17
_diffrn_reflns_limit_h_min -13
_diffrn_reflns_limit_k_max 14
_diffrn_reflns_limit_k_min -16
_diffrn_reflns_limit_l_max 19
_diffrn_reflns_limit_l_min -22
_diffrn_reflns_number 12074
_diffrn_reflns_theta_full 28.00
_diffrn_reflns_theta_max 30.44
_diffrn_reflns_theta_min 1.70
_diffrn_standards_number 0
_exptl_absorpt_coefficient_mu 0.974
_exptl_absorpt_correction_T_max 0.7461
_exptl_absorpt_correction_T_min 0.4803
_exptl_absorpt_correction_type multi-scan
_exptl_absorpt_process_details 'Apex2  v2011.2-0 (Bruker, 2011)'
_exptl_crystal_colour yellow
_exptl_crystal_density_diffrn 1.487
_exptl_crystal_density_method 'not measured'
_exptl_crystal_description plate
_exptl_crystal_F_000 1012
_exptl_crystal_size_max 0.51
_exptl_crystal_size_mid 0.08
_exptl_crystal_size_min 0.02
_refine_diff_density_max 1.236
_refine_diff_density_min -2.217
_refine_diff_density_rms 0.152
_refine_ls_extinction_method none
_refine_ls_goodness_of_fit_ref 1.049
_refine_ls_hydrogen_treatment mixed
_refine_ls_matrix_type full
_refine_ls_number_parameters 247
_refine_ls_number_reflns 6253
_refine_ls_number_restraints 2
_refine_ls_restrained_S_all 1.049
_refine_ls_R_factor_all 0.0851
_refine_ls_R_factor_gt 0.0493
_refine_ls_shift/su_max 0.000
_refine_ls_shift/su_mean 0.000
_refine_ls_structure_factor_coef Fsqd
_refine_ls_weighting_details 'calc w=1/[\s^2^(Fo^2^)+(0.0577P)^2^+2.1280P] where P=(Fo^2^+2Fc^2^)/3'
_refine_ls_weighting_scheme calc
_refine_ls_wR_factor_gt 0.1186
_refine_ls_wR_factor_ref 0.1331
_reflns_number_gt 4307
_reflns_number_total 6253
_reflns_threshold_expression I>2\s(I)
_cod_data_source_file om300547f_si_002.cif
_cod_data_source_block complex5_12mz191_0m
_cod_depositor_comments
;
The following automatic conversions were performed:

'_symmetry_cell_setting' value 'Monoclinic' changed to 'monoclinic'
according to the built-in table from CIF Core dictionary named
'cif_core.dic' version 2.4.1 from 2010-06-29.

Automatic conversion script
Id: cif_fix_values 1715 2011-07-08 13:25:40Z adriana 
;
_cod_original_cell_volume 2191.0(9)
_cod_original_sg_symbol_H-M P2(1)/c
_cod_database_code 4080063

loop_
_symmetry_equiv_pos_as_xyz
'x, y, z'
'-x, y+1/2, -z+1/2'
'-x, -y, -z'
'x, -y-1/2, z-1/2'

loop_
_atom_site_label
_atom_site_type_symbol
_atom_site_fract_x
_atom_site_fract_y
_atom_site_fract_z
_atom_site_U_iso_or_equiv
_atom_site_adp_type
_atom_site_occupancy
_atom_site_symmetry_multiplicity
_atom_site_calc_flag
_atom_site_refinement_flags
C1 C 0.1922(4) 0.0195(5) -0.0361(3) 0.0319(11) Uani 1 1 d .
H1A H 0.1336 -0.0328 -0.0684 0.048 Uiso 1 1 calc R
H1B H 0.2550 -0.0268 -0.0028 0.048 Uiso 1 1 calc R
H1C H 0.2174 0.0700 -0.0769 0.048 Uiso 1 1 calc R
C2 C 0.1461(3) 0.0944(4) 0.0256(3) 0.0217(9) Uani 1 1 d .
C3 C 0.1129(3) 0.2105(4) 0.0068(3) 0.0237(9) Uani 1 1 d .
H3 H 0.1320 0.2505 -0.0432 0.028 Uiso 1 1 calc R
C4 C 0.0684(3) 0.2779(4) 0.0662(3) 0.0233(9) Uani 1 1 d .
H4 H 0.0601 0.3641 0.0573 0.028 Uiso 1 1 calc R
C5 C 0.0617(4) 0.2307(4) 0.1466(3) 0.0234(9) Uani 1 1 d .
C6 C 0.1005(4) 0.1142(4) 0.1656(3) 0.0230(9) Uani 1 1 d .
H6 H 0.1118 0.0849 0.2264 0.028 Uiso 1 1 calc R
C7 C 0.1388(3) 0.0455(4) 0.1063(3) 0.0195(8) Uani 1 1 d .
H7 H 0.1760 -0.0307 0.1258 0.023 Uiso 1 1 calc R
C8 C 0.0244(4) 0.3025(5) 0.2147(3) 0.0313(11) Uani 1 1 d .
H8 H 0.0645 0.2711 0.2730 0.038 Uiso 1 1 calc R
C9 C -0.1002(4) 0.2846(5) 0.2048(4) 0.0411(13) Uani 1 1 d .
H9A H -0.1425 0.3200 0.1503 0.062 Uiso 1 1 calc R
H9B H -0.1215 0.3213 0.2537 0.062 Uiso 1 1 calc R
H9C H -0.1165 0.2008 0.2041 0.062 Uiso 1 1 calc R
C10 C 0.0544(5) 0.4321(5) 0.2132(4) 0.0440(15) Uani 1 1 d .
H10A H 0.1319 0.4398 0.2102 0.066 Uiso 1 1 calc R
H10B H 0.0455 0.4700 0.2662 0.066 Uiso 1 1 calc R
H10C H 0.0051 0.4695 0.1624 0.066 Uiso 1 1 calc R
C11 C 0.5139(4) 0.3170(5) 0.0032(3) 0.0308(11) Uani 1 1 d .
H11A H 0.4925 0.3632 -0.0502 0.046 Uiso 1 1 calc R
H11B H 0.5877 0.2827 0.0088 0.046 Uiso 1 1 calc R
H11C H 0.5161 0.3674 0.0533 0.046 Uiso 1 1 calc R
C12 C 0.4293(4) 0.2202(4) -0.0001(3) 0.0203(9) Uani 1 1 d .
H12A H 0.3544 0.2552 -0.0087 0.024 Uiso 1 1 calc R
H12B H 0.4279 0.1693 -0.0506 0.024 Uiso 1 1 calc R
C13 C 0.3862(3) 0.1270(4) 0.1329(2) 0.0153(8) Uani 1 1 d .
C14 C 0.5502(4) 0.0813(4) 0.1029(3) 0.0213(9) Uani 1 1 d .
H14 H 0.6097 0.0811 0.0754 0.026 Uiso 1 1 calc R
C15 C 0.5434(4) 0.0164(4) 0.1716(3) 0.0209(9) Uani 1 1 d .
H15 H 0.5969 -0.0381 0.2021 0.025 Uiso 1 1 calc R
C16 C 0.4038(4) -0.0173(4) 0.2569(3) 0.0191(8) Uani 1 1 d .
H16A H 0.3298 0.0135 0.2583 0.023 Uiso 1 1 calc R
H16B H 0.4559 -0.0016 0.3142 0.023 Uiso 1 1 calc R
C17 C 0.3951(4) -0.1472(4) 0.2423(3) 0.0216(9) Uani 1 1 d .
H17A H 0.4667 -0.1781 0.2351 0.026 Uiso 1 1 calc R
H17B H 0.3787 -0.1862 0.2931 0.026 Uiso 1 1 calc R
C18 C 0.2909(4) -0.2934(4) 0.1513(3) 0.0264(9) Uani 1 1 d .
H18A H 0.2760 -0.3315 0.2029 0.032 Uiso 1 1 calc R
H18B H 0.3579 -0.3298 0.1395 0.032 Uiso 1 1 calc R
C19 C 0.1922(4) -0.3075(5) 0.0739(4) 0.0399(13) Uani 1 1 d .
H19A H 0.2072 -0.2680 0.0236 0.060 Uiso 1 1 calc R
H19B H 0.1260 -0.2731 0.0869 0.060 Uiso 1 1 calc R
H19C H 0.1790 -0.3907 0.0609 0.060 Uiso 1 1 calc R
N1 N 0.4544(3) 0.1485(3) 0.0795(2) 0.0158(7) Uani 1 1 d .
N2 N 0.4428(3) 0.0449(3) 0.1893(2) 0.0180(7) Uani 1 1 d .
O1 O 0.3084(3) -0.1705(3) 0.1663(2) 0.0242(7) Uani 1 1 d .
O2 O 0.2046(4) 0.0624(4) 0.4008(3) 0.0428(15) Uani 0.895(12) 1 d PD
H2A H 0.244(5) 0.095(7) 0.373(4) 0.064 Uiso 0.895(12) 1 d PD
H2B H 0.260(4) 0.037(7) 0.438(4) 0.064 Uiso 0.895(12) 1 d PD
Cl1 Cl 0.31439(8) 0.39647(9) 0.11225(6) 0.0171(2) Uani 1 1 d .
Cl2 Cl 0.31167(8) 0.24480(9) 0.28687(6) 0.0172(2) Uani 1 1 d .
Ru1 Ru 0.23565(3) 0.20661(3) 0.13237(2) 0.01509(9) Uani 1 1 d .

loop_
_atom_site_aniso_label
_atom_site_aniso_U_11
_atom_site_aniso_U_22
_atom_site_aniso_U_33
_atom_site_aniso_U_23
_atom_site_aniso_U_13
_atom_site_aniso_U_12
C1 0.027(2) 0.040(3) 0.029(2) -0.012(2) 0.0072(19) -0.003(2)
C2 0.018(2) 0.025(2) 0.0189(19) -0.0096(17) -0.0005(15) -0.0018(17)
C3 0.0168(19) 0.033(3) 0.0183(18) 0.0027(19) -0.0014(15) 0.0020(19)
C4 0.019(2) 0.017(2) 0.030(2) -0.0035(17) -0.0025(16) 0.0037(17)
C5 0.019(2) 0.026(3) 0.024(2) -0.0046(18) 0.0040(16) 0.0013(18)
C6 0.020(2) 0.024(2) 0.025(2) -0.0034(18) 0.0068(17) -0.0058(18)
C7 0.017(2) 0.013(2) 0.025(2) -0.0032(16) -0.0007(16) -0.0039(16)
C8 0.023(2) 0.041(3) 0.030(2) -0.014(2) 0.0068(18) 0.008(2)
C9 0.039(3) 0.042(4) 0.049(3) -0.008(3) 0.024(2) 0.004(3)
C10 0.037(3) 0.041(3) 0.054(3) -0.025(3) 0.012(3) 0.007(3)
C11 0.031(3) 0.034(3) 0.028(2) 0.010(2) 0.0079(19) 0.001(2)
C12 0.024(2) 0.021(2) 0.0149(17) 0.0052(16) 0.0044(15) 0.0049(18)
C13 0.0162(18) 0.0137(19) 0.0144(16) -0.0021(14) 0.0012(14) 0.0016(15)
C14 0.021(2) 0.022(2) 0.0212(19) -0.0014(17) 0.0060(16) 0.0054(17)
C15 0.022(2) 0.014(2) 0.025(2) -0.0014(16) 0.0028(16) 0.0060(17)
C16 0.024(2) 0.015(2) 0.0173(18) 0.0018(15) 0.0039(16) -0.0009(17)
C17 0.022(2) 0.016(2) 0.023(2) 0.0070(16) -0.0010(16) 0.0007(17)
C18 0.026(2) 0.021(2) 0.030(2) 0.000(2) 0.0028(18) 0.004(2)
C19 0.035(3) 0.027(3) 0.046(3) -0.006(2) -0.012(2) 0.002(2)
N1 0.0190(17) 0.0140(17) 0.0134(14) 0.0008(12) 0.0023(12) 0.0040(13)
N2 0.0203(17) 0.0189(19) 0.0146(15) 0.0017(13) 0.0042(13) 0.0017(14)
O1 0.0268(16) 0.0184(16) 0.0235(15) 0.0011(12) -0.0007(12) 0.0003(13)
O2 0.054(3) 0.045(3) 0.028(2) -0.007(2) 0.0065(19) -0.024(2)
Cl1 0.0223(5) 0.0124(4) 0.0160(4) -0.0004(3) 0.0040(4) -0.0001(4)
Cl2 0.0226(5) 0.0154(5) 0.0124(4) -0.0029(3) 0.0026(3) -0.0023(4)
Ru1 0.01656(16) 0.01415(16) 0.01368(14) -0.00156(13) 0.00232(10) 0.00094(14)

loop_
_atom_type_symbol
_atom_type_description
_atom_type_scat_dispersion_real
_atom_type_scat_dispersion_imag
_atom_type_scat_source
C C 0.0033 0.0016 'International Tables Vol C Tables 4.2.6.8 and 6.1.1.4'
H H 0.0000 0.0000 'International Tables Vol C Tables 4.2.6.8 and 6.1.1.4'
N N 0.0061 0.0033 'International Tables Vol C Tables 4.2.6.8 and 6.1.1.4'
O O 0.0106 0.0060 'International Tables Vol C Tables 4.2.6.8 and 6.1.1.4'
Cl Cl 0.1484 0.1585 'International Tables Vol C Tables 4.2.6.8 and 6.1.1.4'
Ru Ru -1.2594 0.8363 'International Tables Vol C Tables 4.2.6.8 and 6.1.1.4'

loop_
_geom_angle_atom_site_label_1
_geom_angle_atom_site_label_2
_geom_angle_atom_site_label_3
_geom_angle
C2 C1 H1A 109.5
C2 C1 H1B 109.5
H1A C1 H1B 109.5
C2 C1 H1C 109.5
H1A C1 H1C 109.5
H1B C1 H1C 109.5
C3 C2 C7 118.7(4)
C3 C2 C1 122.4(4)
C7 C2 C1 118.8(4)
C3 C2 Ru1 70.9(2)
C7 C2 Ru1 70.6(2)
C1 C2 Ru1 129.2(3)
C2 C3 C4 120.7(4)
C2 C3 Ru1 71.8(2)
C4 C3 Ru1 72.7(2)
C2 C3 H3 119.2
C4 C3 H3 119.2
Ru1 C3 H3 119.2
C5 C4 C3 120.9(4)
C5 C4 Ru1 72.3(2)
C3 C4 Ru1 69.2(2)
C5 C4 H4 118.7
C3 C4 H4 118.7
Ru1 C4 H4 118.7
C4 C5 C6 117.2(4)
C4 C5 C8 122.6(4)
C6 C5 C8 120.0(4)
C4 C5 Ru1 70.9(2)
C6 C5 Ru1 68.0(2)
C8 C5 Ru1 127.8(3)
C7 C6 C5 122.4(4)
C7 C6 Ru1 72.0(2)
C5 C6 Ru1 74.3(3)
C7 C6 H6 118.5
C5 C6 H6 118.5
Ru1 C6 H6 118.5
C6 C7 C2 119.9(4)
C6 C7 Ru1 70.3(2)
C2 C7 Ru1 71.3(2)
C6 C7 H7 119.4
C2 C7 H7 119.4
Ru1 C7 H7 119.4
C5 C8 C9 109.8(4)
C5 C8 C10 113.0(4)
C9 C8 C10 111.9(4)
C5 C8 H8 107.3
C9 C8 H8 107.3
C10 C8 H8 107.3
C8 C9 H9A 109.5
C8 C9 H9B 109.5
H9A C9 H9B 109.5
C8 C9 H9C 109.5
H9A C9 H9C 109.5
H9B C9 H9C 109.5
C8 C10 H10A 109.5
C8 C10 H10B 109.5
H10A C10 H10B 109.5
C8 C10 H10C 109.5
H10A C10 H10C 109.5
H10B C10 H10C 109.5
C12 C11 H11A 109.5
C12 C11 H11B 109.5
H11A C11 H11B 109.5
C12 C11 H11C 109.5
H11A C11 H11C 109.5
H11B C11 H11C 109.5
N1 C12 C11 112.7(3)
N1 C12 H12A 109.1
C11 C12 H12A 109.1
N1 C12 H12B 109.1
C11 C12 H12B 109.1
H12A C12 H12B 107.8
N2 C13 N1 103.7(3)
N2 C13 Ru1 128.0(3)
N1 C13 Ru1 128.2(3)
C15 C14 N1 107.2(4)
C15 C14 H14 126.4
N1 C14 H14 126.4
C14 C15 N2 106.5(4)
C14 C15 H15 126.8
N2 C15 H15 126.8
N2 C16 C17 112.8(4)
N2 C16 H16A 109.0
C17 C16 H16A 109.0
N2 C16 H16B 109.0
C17 C16 H16B 109.0
H16A C16 H16B 107.8
O1 C17 C16 109.0(3)
O1 C17 H17A 109.9
C16 C17 H17A 109.9
O1 C17 H17B 109.9
C16 C17 H17B 109.9
H17A C17 H17B 108.3
O1 C18 C19 107.3(4)
O1 C18 H18A 110.2
C19 C18 H18A 110.2
O1 C18 H18B 110.2
C19 C18 H18B 110.2
H18A C18 H18B 108.5
C18 C19 H19A 109.5
C18 C19 H19B 109.5
H19A C19 H19B 109.5
C18 C19 H19C 109.5
H19A C19 H19C 109.5
H19B C19 H19C 109.5
C13 N1 C14 111.1(3)
C13 N1 C12 127.4(3)
C14 N1 C12 121.1(3)
C13 N2 C15 111.5(3)
C13 N2 C16 127.2(4)
C15 N2 C16 121.1(4)
C17 O1 C18 112.0(3)
H2A O2 H2B 92(7)
C13 Ru1 C6 122.56(17)
C13 Ru1 C3 115.36(16)
C6 Ru1 C3 80.31(17)
C13 Ru1 C7 94.66(16)
C6 Ru1 C7 37.66(16)
C3 Ru1 C7 67.80(17)
C13 Ru1 C2 91.27(16)
C6 Ru1 C2 68.47(17)
C3 Ru1 C2 37.35(17)
C7 Ru1 C2 38.09(16)
C13 Ru1 C4 152.99(16)
C6 Ru1 C4 66.91(18)
C3 Ru1 C4 38.04(16)
C7 Ru1 C4 79.57(16)
C2 Ru1 C4 67.85(16)
C13 Ru1 C5 160.21(17)
C6 Ru1 C5 37.65(17)
C3 Ru1 C5 68.09(16)
C7 Ru1 C5 68.02(17)
C2 Ru1 C5 80.89(16)
C4 Ru1 C5 36.79(17)
C13 Ru1 Cl2 87.71(10)
C6 Ru1 Cl2 87.92(12)
C3 Ru1 Cl2 156.91(12)
C7 Ru1 Cl2 113.24(12)
C2 Ru1 Cl2 151.14(13)
C4 Ru1 Cl2 118.92(12)
C5 Ru1 Cl2 90.51(11)
C13 Ru1 Cl1 90.07(12)
C6 Ru1 Cl1 146.23(13)
C3 Ru1 Cl1 94.04(13)
C7 Ru1 Cl1 161.52(11)
C2 Ru1 Cl1 124.10(13)
C4 Ru1 Cl1 88.12(12)
C5 Ru1 Cl1 109.40(13)
Cl2 Ru1 Cl1 84.75(3)

loop_
_geom_bond_atom_site_label_1
_geom_bond_atom_site_label_2
_geom_bond_distance
C1 C2 1.523(6)
C1 H1A 0.9800
C1 H1B 0.9800
C1 H1C 0.9800
C2 C3 1.401(7)
C2 C7 1.428(6)
C2 Ru1 2.193(4)
C3 C4 1.438(6)
C3 Ru1 2.182(4)
C3 H3 1.0000
C4 C5 1.412(6)
C4 Ru1 2.228(4)
C4 H4 1.0000
C5 C6 1.425(7)
C5 C8 1.527(6)
C5 Ru1 2.246(4)
C6 C7 1.403(6)
C6 Ru1 2.163(4)
C6 H6 1.0000
C7 Ru1 2.184(4)
C7 H7 1.0000
C8 C9 1.528(7)
C8 C10 1.533(8)
C8 H8 1.0000
C9 H9A 0.9800
C9 H9B 0.9800
C9 H9C 0.9800
C10 H10A 0.9800
C10 H10B 0.9800
C10 H10C 0.9800
C11 C12 1.518(7)
C11 H11A 0.9800
C11 H11B 0.9800
C11 H11C 0.9800
C12 N1 1.476(5)
C12 H12A 0.9900
C12 H12B 0.9900
C13 N2 1.364(5)
C13 N1 1.369(5)
C13 Ru1 2.077(4)
C14 C15 1.345(6)
C14 N1 1.386(5)
C14 H14 0.9500
C15 N2 1.388(5)
C15 H15 0.9500
C16 N2 1.474(5)
C16 C17 1.507(6)
C16 H16A 0.9900
C16 H16B 0.9900
C17 O1 1.424(5)
C17 H17A 0.9900
C17 H17B 0.9900
C18 O1 1.435(6)
C18 C19 1.508(6)
C18 H18A 0.9900
C18 H18B 0.9900
C19 H19A 0.9800
C19 H19B 0.9800
C19 H19C 0.9800
O2 H2A 0.84(2)
O2 H2B 0.84(2)
Cl1 Ru1 2.4396(12)
Cl2 Ru1 2.4393(11)

loop_
_geom_hbond_atom_site_label_D
_geom_hbond_atom_site_label_H
_geom_hbond_atom_site_label_A
_geom_hbond_distance_DH
_geom_hbond_distance_HA
_geom_hbond_distance_DA
_geom_hbond_angle_DHA
_geom_hbond_site_symmetry_A
O2 H2A Cl2 0.84(2) 2.47(3) 3.267(5) 160(8) .
O2 H2B Cl1 0.84(2) 2.79(7) 3.327(4) 124(7) 4_566

loop_
_geom_torsion_atom_site_label_1
_geom_torsion_atom_site_label_2
_geom_torsion_atom_site_label_3
_geom_torsion_atom_site_label_4
_geom_torsion
C7 C2 C3 C4 -2.2(6)
C1 C2 C3 C4 179.1(4)
Ru1 C2 C3 C4 -56.0(4)
C7 C2 C3 Ru1 53.7(3)
C1 C2 C3 Ru1 -124.9(4)
C2 C3 C4 C5 2.8(6)
Ru1 C3 C4 C5 -52.7(4)
C2 C3 C4 Ru1 55.5(4)
C3 C4 C5 C6 -0.1(6)
Ru1 C4 C5 C6 -51.5(3)
C3 C4 C5 C8 174.7(4)
Ru1 C4 C5 C8 123.3(4)
C3 C4 C5 Ru1 51.3(4)
C4 C5 C6 C7 -3.2(6)
C8 C5 C6 C7 -178.1(4)
Ru1 C5 C6 C7 -56.1(4)
C4 C5 C6 Ru1 52.9(4)
C8 C5 C6 Ru1 -122.1(4)
C5 C6 C7 C2 3.8(6)
Ru1 C6 C7 C2 -53.3(3)
C5 C6 C7 Ru1 57.1(4)
C3 C2 C7 C6 -1.0(6)
C1 C2 C7 C6 177.7(4)
Ru1 C2 C7 C6 52.9(3)
C3 C2 C7 Ru1 -53.9(3)
C1 C2 C7 Ru1 124.8(4)
C4 C5 C8 C9 95.1(6)
C6 C5 C8 C9 -90.3(5)
Ru1 C5 C8 C9 -174.7(4)
C4 C5 C8 C10 -30.6(6)
C6 C5 C8 C10 144.0(5)
Ru1 C5 C8 C10 59.7(6)
N1 C14 C15 N2 0.1(5)
N2 C16 C17 O1 -67.1(5)
N2 C13 N1 C14 -0.1(4)
Ru1 C13 N1 C14 177.1(3)
N2 C13 N1 C12 172.3(4)
Ru1 C13 N1 C12 -10.4(6)
C15 C14 N1 C13 0.0(5)
C15 C14 N1 C12 -173.0(4)
C11 C12 N1 C13 123.8(4)
C11 C12 N1 C14 -64.4(5)
N1 C13 N2 C15 0.2(4)
Ru1 C13 N2 C15 -177.1(3)
N1 C13 N2 C16 -174.7(4)
Ru1 C13 N2 C16 8.1(6)
C14 C15 N2 C13 -0.2(5)
C14 C15 N2 C16 175.0(4)
C17 C16 N2 C13 117.6(4)
C17 C16 N2 C15 -56.8(5)
C16 C17 O1 C18 -176.5(4)
C19 C18 O1 C17 175.7(4)
N2 C13 Ru1 C6 -37.1(4)
N1 C13 Ru1 C6 146.3(3)
N2 C13 Ru1 C3 -131.8(3)
N1 C13 Ru1 C3 51.6(4)
N2 C13 Ru1 C7 -64.2(4)
N1 C13 Ru1 C7 119.2(4)
N2 C13 Ru1 C2 -102.2(4)
N1 C13 Ru1 C2 81.2(4)
N2 C13 Ru1 C4 -140.3(4)
N1 C13 Ru1 C4 43.1(6)
N2 C13 Ru1 C5 -36.2(7)
N1 C13 Ru1 C5 147.2(4)
N2 C13 Ru1 Cl2 49.0(3)
N1 C13 Ru1 Cl2 -127.6(3)
N2 C13 Ru1 Cl1 133.7(3)
N1 C13 Ru1 Cl1 -42.9(3)
C7 C6 Ru1 C13 -48.0(3)
C5 C6 Ru1 C13 179.5(2)
C7 C6 Ru1 C3 66.0(3)
C5 C6 Ru1 C3 -66.5(3)
C5 C6 Ru1 C7 -132.6(4)
C7 C6 Ru1 C2 29.1(2)
C5 C6 Ru1 C2 -103.4(3)
C7 C6 Ru1 C4 103.3(3)
C5 C6 Ru1 C4 -29.2(2)
C7 C6 Ru1 C5 132.6(4)
C7 C6 Ru1 Cl2 -133.9(2)
C5 C6 Ru1 Cl2 93.5(2)
C7 C6 Ru1 Cl1 148.8(2)
C5 C6 Ru1 Cl1 16.2(4)
C2 C3 Ru1 C13 54.5(3)
C4 C3 Ru1 C13 -173.7(3)
C2 C3 Ru1 C6 -67.1(3)
C4 C3 Ru1 C6 64.7(3)
C2 C3 Ru1 C7 -30.0(3)
C4 C3 Ru1 C7 101.8(3)
C4 C3 Ru1 C2 131.8(4)
C2 C3 Ru1 C4 -131.8(4)
C2 C3 Ru1 C5 -104.2(3)
C4 C3 Ru1 C5 27.5(3)
C2 C3 Ru1 Cl2 -127.4(3)
C4 C3 Ru1 Cl2 4.3(5)
C2 C3 Ru1 Cl1 146.5(2)
C4 C3 Ru1 Cl1 -81.7(3)
C6 C7 Ru1 C13 141.1(3)
C2 C7 Ru1 C13 -86.1(3)
C2 C7 Ru1 C6 132.8(4)
C6 C7 Ru1 C3 -103.4(3)
C2 C7 Ru1 C3 29.4(2)
C6 C7 Ru1 C2 -132.8(4)
C6 C7 Ru1 C4 -65.5(3)
C2 C7 Ru1 C4 67.3(3)
C6 C7 Ru1 C5 -29.0(3)
C2 C7 Ru1 C5 103.8(3)
C6 C7 Ru1 Cl2 51.6(3)
C2 C7 Ru1 Cl2 -175.6(2)
C6 C7 Ru1 Cl1 -114.6(4)
C2 C7 Ru1 Cl1 18.2(5)
C3 C2 Ru1 C13 -132.6(3)
C7 C2 Ru1 C13 95.9(3)
C1 C2 Ru1 C13 -15.9(5)
C3 C2 Ru1 C6 102.6(3)
C7 C2 Ru1 C6 -28.8(3)
C1 C2 Ru1 C6 -140.7(5)
C7 C2 Ru1 C3 -131.4(4)
C1 C2 Ru1 C3 116.7(6)
C3 C2 Ru1 C7 131.4(4)
C1 C2 Ru1 C7 -111.9(5)
C3 C2 Ru1 C4 29.8(3)
C7 C2 Ru1 C4 -101.7(3)
C1 C2 Ru1 C4 146.4(5)
C3 C2 Ru1 C5 65.6(3)
C7 C2 Ru1 C5 -65.8(3)
C1 C2 Ru1 C5 -177.7(5)
C3 C2 Ru1 Cl2 139.8(2)
C7 C2 Ru1 Cl2 8.4(4)
C1 C2 Ru1 Cl2 -103.5(5)
C3 C2 Ru1 Cl1 -41.7(3)
C7 C2 Ru1 Cl1 -173.1(2)
C1 C2 Ru1 Cl1 75.0(5)
C5 C4 Ru1 C13 146.8(4)
C3 C4 Ru1 C13 12.5(5)
C5 C4 Ru1 C6 29.9(3)
C3 C4 Ru1 C6 -104.4(3)
C5 C4 Ru1 C3 134.2(4)
C5 C4 Ru1 C7 67.1(3)
C3 C4 Ru1 C7 -67.2(3)
C5 C4 Ru1 C2 105.0(3)
C3 C4 Ru1 C2 -29.3(3)
C3 C4 Ru1 C5 -134.2(4)
C5 C4 Ru1 Cl2 -43.8(3)
C3 C4 Ru1 Cl2 -178.1(2)
C5 C4 Ru1 Cl1 -126.8(3)
C3 C4 Ru1 Cl1 99.0(3)
C4 C5 Ru1 C13 -132.7(4)
C6 C5 Ru1 C13 -1.3(6)
C8 C5 Ru1 C13 110.4(6)
C4 C5 Ru1 C6 -131.4(4)
C8 C5 Ru1 C6 111.7(5)
C4 C5 Ru1 C3 -28.4(3)
C6 C5 Ru1 C3 103.0(3)
C8 C5 Ru1 C3 -145.3(5)
C4 C5 Ru1 C7 -102.3(3)
C6 C5 Ru1 C7 29.0(2)
C8 C5 Ru1 C7 140.7(5)
C4 C5 Ru1 C2 -65.0(3)
C6 C5 Ru1 C2 66.4(3)
C8 C5 Ru1 C2 178.1(5)
C6 C5 Ru1 C4 131.4(4)
C8 C5 Ru1 C4 -116.9(5)
C4 C5 Ru1 Cl2 142.7(2)
C6 C5 Ru1 Cl2 -85.9(2)
C8 C5 Ru1 Cl2 25.8(4)
C4 C5 Ru1 Cl1 58.1(3)
C6 C5 Ru1 Cl1 -170.5(2)
C8 C5 Ru1 Cl1 -58.8(4)
